data_9004550
loop_
_publ_author_name
'Li, Y.'
'Burns, P. C.'
'Gault, R. A.'

_publ_section_title
;A new rare-earth-element uranyl carbonate sheet in the structure of
 bijvoetite-(Y)
;
_journal_name_full 'The Canadian Mineralogist'
_journal_page_first 153
_journal_page_last 162
_journal_paper_doi 10.2113/gscanmin.38.1.153
_journal_volume 38
_journal_year 2000
_chemical_formula_sum
;C16 H8 Ce0.152 Dy0.782 Er0.226 Eu0.188 Gd0.678 Nd0.767 O135 Sm0.678 Tb0.112
 U16 Y4.22
;
_chemical_name_mineral Bijvoetite-(Y)
_space_group_IT_number 5
_symmetry_space_group_name_Hall 'C 2y'
_symmetry_space_group_name_H-M 'C 1 2 1'
_cell_angle_alpha 90
_cell_angle_beta 90.00
_cell_angle_gamma 90
_cell_formula_units_Z 4
_cell_length_a 21.234
_cell_length_b 12.958
_cell_length_c 44.911
_cell_volume 12357.269
_exptl_crystal_density_diffrn 3.814
_cod_original_sg_symbol_H-M 'B 1 2 1'
_cod_original_formula_sum 'U16 Y4.22 Ce.152 Nd.767 Sm.678 Eu.188 Gd.678 Tb.112 Dy.782 Er.226 O135 C16 H8'
_cod_database_code 9004550

loop_
_symmetry_equiv_pos_as_xyz
x,y,z
1/2+x,1/2+y,z
-x,y,-z
1/2-x,1/2+y,-z

loop_
_atom_site_aniso_label
_atom_site_aniso_U_11
_atom_site_aniso_U_22
_atom_site_aniso_U_33
_atom_site_aniso_U_12
_atom_site_aniso_U_13
_atom_site_aniso_U_23
U1 0.00610 0.03060 0.01620 -0.00680 0.00280 0.00200
U2 0.02110 0.02810 0.01290 -0.00490 -0.00660 0.00440
U3 0.00840 0.04670 0.01320 -0.00150 -0.00070 -0.00210
U4 0.01510 0.02620 0.01650 -0.00510 -0.00470 0.00550
U5 0.01240 0.02510 0.01600 -0.00360 -0.00270 0.00350
U6 0.01400 0.02070 0.01640 -0.00230 -0.00360 0.00340
U7 0.01410 0.04270 0.01230 0.00090 -0.00340 -0.00280
U8 0.01490 0.03530 0.01290 -0.00220 -0.00430 -0.00310
U9 0.01070 0.02400 0.01480 -0.00500 -0.00050 -0.00270
U10 0.01180 0.03130 0.01240 0.00190 0.00350 -0.00160
U11 0.00820 0.03310 0.01240 -0.00210 0.00570 -0.00040
U12 0.01000 0.04690 0.01280 0.00070 0.00100 0.00410
U13 0.00990 0.04500 0.00870 -0.00100 0.00170 -0.00820
U14 0.00930 0.04790 0.01110 -0.00270 0.00400 0.00170
U15 0.00910 0.03370 0.01120 0.00200 0.00130 -0.00330
U16 0.00640 0.05370 0.00820 -0.00110 0.00590 -0.00060

loop_
_atom_site_label
_atom_site_fract_x
_atom_site_fract_y
_atom_site_fract_z
_atom_site_occupancy
_atom_site_U_iso_or_equiv
_atom_site_type_symbol
_atom_site_attached_hydrogens
U1 0.39380 0.36460 0.43200 1.00000 0.01760 U 0
U2 0.05490 0.42640 0.47260 1.00000 0.02070 U 0
U3 0.55510 0.33870 0.47280 1.00000 0.02280 U 0
U4 0.05400 0.41340 0.38990 1.00000 0.01930 U 0
U5 0.21580 0.41790 0.43060 1.00000 0.01780 U 0
U6 0.71620 0.34800 0.43100 1.00000 0.01710 U 0
U7 0.30450 0.41340 0.63980 1.00000 0.02330 U 0
U8 0.14320 0.40220 0.68210 1.00000 0.02110 U 0
U9 -0.10500 0.40180 0.43180 1.00000 0.01650 U 0
U10 0.46660 0.41790 0.68090 1.00000 0.01850 U 0
U11 0.55410 0.35080 0.38970 1.00000 0.01790 U 0
U12 -0.03380 0.34930 0.68140 1.00000 0.02320 U 0
U13 0.30470 0.42710 0.72260 1.00000 0.02120 U 0
U14 -0.19600 0.35200 0.64000 1.00000 0.02270 U 0
U15 0.64450 0.36510 0.68220 1.00000 0.01800 U 0
U16 -0.19480 0.33840 0.72280 1.00000 0.02280 U 0
Y1 0.55870 0.32240 0.56470 0.66000 0.01040 Y 0
Ce1 0.55870 0.32240 0.56470 0.01400 0.01040 Ce 0
Nd1 0.55870 0.32240 0.56470 0.07800 0.01040 Nd 0
Sm1 0.55870 0.32240 0.56470 0.06100 0.01040 Sm 0
Eu1 0.55870 0.32240 0.56470 0.01700 0.01040 Eu 0
Gd1 0.55870 0.32240 0.56470 0.06100 0.01040 Gd 0
Tb1 0.55870 0.32240 0.56470 0.01000 0.01040 Tb 0
Dy1 0.55870 0.32240 0.56470 0.07100 0.01040 Dy 0
Er1 0.55870 0.32240 0.56470 0.02000 0.01040 Er 0
Y2 0.05920 0.43570 0.56440 0.40000 0.02200 Y 0
Ce2 0.05920 0.43570 0.56440 0.02400 0.02200 Ce 0
Nd2 0.05920 0.43570 0.56440 0.03800 0.02200 Nd 0
Sm2 0.05920 0.43570 0.56440 0.10800 0.02200 Sm 0
Eu2 0.05920 0.43570 0.56440 0.03000 0.02200 Eu 0
Gd2 0.05920 0.43570 0.56440 0.10800 0.02200 Gd 0
Tb2 0.05920 0.43570 0.56440 0.01800 0.02200 Tb 0
Dy2 0.05920 0.43570 0.56440 0.12600 0.02200 Dy 0
Er2 0.05920 0.43570 0.56440 0.03600 0.02200 Er 0
Y3 0.30970 0.42550 0.81410 0.60000 0.01520 Y 0
Ce3 0.30970 0.42550 0.81410 0.01600 0.01520 Ce 0
Nd3 0.30970 0.42550 0.81410 0.09200 0.01520 Nd 0
Sm3 0.30970 0.42550 0.81410 0.07200 0.01520 Sm 0
Eu3 0.30970 0.42550 0.81410 0.02000 0.01520 Eu 0
Gd3 0.30970 0.42550 0.81410 0.07200 0.01520 Gd 0
Tb3 0.30970 0.42550 0.81410 0.01200 0.01520 Tb 0
Dy3 0.30970 0.42550 0.81410 0.08400 0.01520 Dy 0
Er3 0.30970 0.42550 0.81410 0.02400 0.01520 Er 0
Y4 0.55200 0.45350 0.30130 0.50000 0.01860 Y 0
Ce4 0.55200 0.45350 0.30130 0.02000 0.01860 Ce 0
Nd4 0.55200 0.45350 0.30130 0.11500 0.01860 Nd 0
Sm4 0.55200 0.45350 0.30130 0.09000 0.01860 Sm 0
Eu4 0.55200 0.45350 0.30130 0.02500 0.01860 Eu 0
Gd4 0.55200 0.45350 0.30130 0.09000 0.01860 Gd 0
Tb4 0.55200 0.45350 0.30130 0.01500 0.01860 Tb 0
Dy4 0.55200 0.45350 0.30130 0.10500 0.01860 Dy 0
Er4 0.55200 0.45350 0.30130 0.03000 0.01860 Er 0
Y5 0.30870 0.31980 0.31470 0.55000 0.01340 Y 0
Ce5 0.30870 0.31980 0.31470 0.01800 0.01340 Ce 0
Nd5 0.30870 0.31980 0.31470 0.10400 0.01340 Nd 0
Sm5 0.30870 0.31980 0.31470 0.08100 0.01340 Sm 0
Eu5 0.30870 0.31980 0.31470 0.02200 0.01340 Eu 0
Gd5 0.30870 0.31980 0.31470 0.08100 0.01340 Gd 0
Tb5 0.30870 0.31980 0.31470 0.01400 0.01340 Tb 0
Dy5 0.30870 0.31980 0.31470 0.09400 0.01340 Dy 0
Er5 0.30870 0.31980 0.31470 0.02700 0.01340 Er 0
Y6 -0.19770 0.44010 0.55090 0.51000 0.01720 Y 0
Ce6 -0.19770 0.44010 0.55090 0.02000 0.01720 Ce 0
Nd6 -0.19770 0.44010 0.55090 0.11300 0.01720 Nd 0
Sm6 -0.19770 0.44010 0.55090 0.08800 0.01720 Sm 0
Eu6 -0.19770 0.44010 0.55090 0.02400 0.01720 Eu 0
Gd6 -0.19770 0.44010 0.55090 0.08800 0.01720 Gd 0
Tb6 -0.19770 0.44010 0.55090 0.01400 0.01720 Tb 0
Dy6 -0.19770 0.44010 0.55090 0.09400 0.01720 Dy 0
Er6 -0.19770 0.44010 0.55090 0.03000 0.01720 Er 0
Y7 0.05290 0.33220 0.30050 0.45000 0.01810 Y 0
Ce7 0.05290 0.33220 0.30050 0.02200 0.01810 Ce 0
Nd7 0.05290 0.33220 0.30050 0.12600 0.01810 Nd 0
Sm7 0.05290 0.33220 0.30050 0.09900 0.01810 Sm 0
Eu7 0.05290 0.33220 0.30050 0.02800 0.01810 Eu 0
Gd7 0.05290 0.33220 0.30050 0.09900 0.01810 Gd 0
Tb7 0.05290 0.33220 0.30050 0.01600 0.01810 Tb 0
Dy7 0.05290 0.33220 0.30050 0.11600 0.01810 Dy 0
Er7 0.05290 0.33220 0.30050 0.03300 0.01810 Er 0
Y8 0.30200 0.32040 0.55100 0.55000 0.01470 Y 0
Ce8 0.30200 0.32040 0.55100 0.01800 0.01470 Ce 0
Nd8 0.30200 0.32040 0.55100 0.10100 0.01470 Nd 0
Sm8 0.30200 0.32040 0.55100 0.07900 0.01470 Sm 0
Eu8 0.30200 0.32040 0.55100 0.02200 0.01470 Eu 0
Gd8 0.30200 0.32040 0.55100 0.07900 0.01470 Gd 0
Tb8 0.30200 0.32040 0.55100 0.01300 0.01470 Tb 0
Dy8 0.30200 0.32040 0.55100 0.09200 0.01470 Dy 0
Er8 0.30200 0.32040 0.55100 0.02600 0.01470 Er 0
O1 0.45000 0.28200 0.68290 1.00000 0.00970 O 0
O2 0.21720 0.28000 0.43540 1.00000 0.00970 O 0
O3 0.71300 0.48600 0.42720 1.00000 0.00970 O 0
O4 -0.04600 0.48600 0.68000 1.00000 0.00970 O 0
O5 0.67500 0.49210 0.67610 1.00000 0.00970 O 0
O6 0.41100 0.50000 0.43160 1.00000 0.00970 O 0
O7 -0.10120 0.26400 0.43220 1.00000 0.00970 O 0
O8 0.16700 0.27100 0.68770 1.00000 0.00970 O 0
O9 0.05300 0.28900 0.46500 1.00000 0.00970 O 0
O10 0.32300 0.29000 0.72070 1.00000 0.00970 O 0
O11 -0.12400 0.53900 0.43050 1.00000 0.00970 O 0
O12 0.12300 0.53900 0.68100 1.00000 0.00970 O 0
O13 -0.19600 0.47800 0.72540 1.00000 0.00970 O 0
O14 0.55300 0.47800 0.46860 1.00000 0.00970 O 0
O15 0.57000 0.48400 0.40030 1.00000 0.00970 O 0
O16 0.61900 0.23300 0.68730 1.00000 0.00970 O 0
O17 -0.19800 0.49000 0.64720 1.00000 0.00970 O 0
O18 0.30000 0.27800 0.65000 1.00000 0.00970 O 0
O19 0.35500 0.24100 0.42780 1.00000 0.00970 O 0
O20 0.05300 0.27500 0.39500 1.00000 0.00970 O 0
O21 -0.01500 0.21400 0.68690 1.00000 0.00970 O 0
O22 0.72600 0.21000 0.42860 1.00000 0.00970 O 0
O23 0.48200 0.55600 0.68200 1.00000 0.00970 O 0
O24 0.23400 0.55200 0.42420 1.00000 0.00970 O 0
O25 -0.19800 0.21800 0.62840 1.00000 0.00970 O 0
O26 0.56400 0.21700 0.37830 1.00000 0.00970 O 0
O27 0.06700 0.52200 0.50130 1.00000 0.00970 O 0
O28 0.30800 0.56600 0.72960 1.00000 0.00970 O 0
O29 0.04900 0.54800 0.37940 1.00000 0.00970 O 0
O30 0.30000 0.54600 0.62660 1.00000 0.00970 O 0
O31 0.55000 0.19900 0.47510 1.00000 0.00970 O 0
O32 -0.19300 0.19900 0.72800 1.00000 0.00970 O 0
O33 -0.07900 0.42200 0.23110 1.00000 0.00970 O 0
O34 0.17400 0.44000 0.47930 1.00000 0.00970 O 0
O35 -0.32800 0.36600 0.48110 1.00000 0.00970 O 0
O36 0.42900 0.33400 0.23120 1.00000 0.00970 O 0
O37 0.18700 0.40800 0.73320 1.00000 0.00970 O 0
O38 -0.05800 0.43100 0.48120 1.00000 0.00970 O 0
O39 -0.13440 0.40200 0.27140 1.00000 0.00970 O 0
O40 0.11430 0.42300 0.51870 1.00000 0.00970 O 0
O41 -0.38240 0.37600 0.52090 1.00000 0.00970 O 0
O42 0.36760 0.37900 0.26930 1.00000 0.00970 O 0
O43 0.18900 0.42100 0.63100 1.00000 0.00970 O 0
O44 0.18800 0.34700 0.23190 1.00000 0.00970 O 0
O45 0.42800 0.37300 0.48360 1.00000 0.00970 O 0
O46 0.13180 0.37200 0.59320 1.00000 0.00970 O 0
O47 -0.10670 0.34800 0.33820 1.00000 0.00970 O 0
O48 0.17500 0.43600 0.37890 1.00000 0.00970 O 0
O49 0.00000 0.42800 0.42950 1.00000 0.00970 O 0
O50 0.39140 0.42900 0.33720 1.00000 0.00970 O 0
O51 0.24200 0.45600 0.68200 1.00000 0.00970 O 0
O52 0.66800 0.36500 0.38200 1.00000 0.00970 O 0
O53 0.46900 0.41200 0.27220 1.00000 0.00970 O 0
O54 -0.28100 0.38700 0.52540 1.00000 0.00970 O 0
O55 0.13920 0.38600 0.77690 1.00000 0.00970 O 0
O56 -0.11270 0.41300 0.52050 1.00000 0.00970 O 0
O57 -0.00440 0.41100 0.52250 1.00000 0.00970 O 0
O58 0.24350 0.41800 0.77240 1.00000 0.00970 O 0
O59 0.36700 0.43200 0.68270 1.00000 0.00970 O 0
O60 -0.00440 0.37900 0.34570 1.00000 0.00970 O 0
O61 -0.25600 0.31500 0.68000 1.00000 0.00970 O 0
O62 0.49500 0.33600 0.43300 1.00000 0.00970 O 0
O63 0.61300 0.32400 0.43300 1.00000 0.00970 O 0
O64 -0.13400 0.32500 0.68000 1.00000 0.00970 O 0
O65 0.71660 0.42300 0.33820 1.00000 0.00970 O 0
O66 0.49900 0.34800 0.52130 1.00000 0.00970 O 0
O67 0.24330 0.38800 0.27340 1.00000 0.00970 O 0
O68 0.37160 0.35900 0.59090 1.00000 0.00970 O 0
O69 0.39360 0.36800 0.52770 1.00000 0.00970 O 0
O70 0.21700 0.41200 0.52450 1.00000 0.00970 O 0
O71 0.14760 0.35300 0.27950 1.00000 0.00970 O 0
O72 0.24410 0.37700 0.59390 1.00000 0.00970 O 0
O73 -0.02840 0.39300 0.27370 1.00000 0.00970 O 0
O74 0.11270 0.36100 0.34640 1.00000 0.00970 O 0
O75 0.61540 0.40100 0.34360 1.00000 0.00970 O 0
O76 0.21580 0.35400 0.33830 1.00000 0.00970 O 0
O77 0.43900 0.38800 0.38190 1.00000 0.00970 O 0
O78 0.49570 0.42100 0.34380 1.00000 0.00970 O 0
O79 0.11700 0.47500 0.42920 1.00000 0.00970 O 0
O80 -0.07100 0.40500 0.38250 1.00000 0.00970 O 0
O81 0.47130 0.39100 0.59160 1.00000 0.00970 O 0
O82 0.42300 0.40900 0.63200 1.00000 0.00970 O 0
O83 0.68900 0.35300 0.63110 1.00000 0.00970 O 0
O84 -0.08000 0.33800 0.62980 1.00000 0.00970 O 0
O85 0.74420 0.39400 0.59450 1.00000 0.00970 O 0
O86 -0.13540 0.38100 0.59320 1.00000 0.00970 O 0
O87 0.63810 0.40700 0.58790 1.00000 0.00970 O 0
O88 -0.02710 0.41400 0.59270 1.00000 0.00970 O 0
O-H1 0.55700 0.40800 0.65060 1.00000 0.00970 O 1
O-H2 0.31000 0.41000 0.40030 1.00000 0.00970 O 1
O-H3 0.04600 0.37000 0.65200 1.00000 0.00970 O 1
O-H4 0.80200 0.36900 0.46330 1.00000 0.00970 O 1
O-H5 0.06100 0.34300 0.71220 1.00000 0.00970 O 1
O-H6 0.80600 0.38600 0.40000 1.00000 0.00970 O 1
O-H7 0.55200 0.38400 0.71300 1.00000 0.00970 O 1
O-H8 0.30300 0.39500 0.46300 1.00000 0.00970 O 1
Wat1 0.31300 0.23000 0.36110 1.00000 0.00110 O 2
Wat2 0.54500 0.52000 0.56120 1.00000 0.00110 O 2
Wat3 0.28900 0.24300 0.81380 1.00000 0.00110 O 2
Wat4 0.04300 0.26100 0.56480 1.00000 0.00110 O 2
Wat5 0.30700 0.50100 0.55110 1.00000 0.00110 O 2
Wat6 0.64300 0.19600 0.55470 1.00000 0.00110 O 2
Wat7 0.13300 0.58700 0.56330 1.00000 0.00110 O 2
Wat8 0.39200 0.54500 0.81090 1.00000 0.00110 O 2
Wat9 0.41000 0.20000 0.31760 1.00000 0.00110 O 2
Wat10 -0.20400 0.53000 0.50140 1.00000 0.00110 O 2
Wat11 0.54800 0.56600 0.25400 1.00000 0.00110 O 2
Wat12 0.29900 0.21300 0.50560 1.00000 0.00110 O 2
Wat13 0.23000 0.18900 0.56480 1.00000 0.00110 O 2
Wat14 -0.26900 0.58900 0.55800 1.00000 0.00110 O 2
Wat15 0.46600 0.56200 0.30650 1.00000 0.00110 O 2
Wat16 0.62000 0.60500 0.31180 1.00000 0.00110 O 2
Wat17 0.11800 0.18400 0.31230 1.00000 0.00110 O 2
Wat18 0.35700 0.17100 0.56720 1.00000 0.00110 O 2
Wat19 0.05700 0.51500 0.30290 1.00000 0.00110 O 2
Wat20 0.25400 0.60200 0.80010 1.00000 0.00110 O 2
Wat21 -0.00900 0.60900 0.56080 1.00000 0.00110 O 2
Wat22 0.26600 0.15700 0.29900 1.00000 0.00110 O 2
Wat23 0.50700 0.18000 0.56000 1.00000 0.00110 O 2
Wat24 0.43600 0.75700 0.69790 1.00000 0.00110 O 2
Wat25 0.56300 0.23100 0.61140 1.00000 0.00110 O 2
Wat26 0.07600 0.14500 0.62630 1.00000 0.00110 O 2
Wat27 0.83300 0.17400 0.36820 1.00000 0.00110 O 2
Wat28 0.57400 0.06400 0.43490 1.00000 0.00110 O 2
Wat29 -0.31000 0.09500 0.62990 1.00000 0.00110 O 2
Wat30 -0.17500 0.09500 0.67830 1.00000 0.00110 O 2
Wat31 0.57700 0.59500 0.62790 1.00000 0.00110 O 2
Wat32 -0.08100 0.18400 0.58110 1.00000 0.00110 O 2
Wat33 0.15100 0.19300 0.82420 1.00000 0.00110 O 2
Wat34 0.45800 0.68200 0.74880 1.00000 0.00110 O 2
Wat35 0.17800 0.65700 0.50890 1.00000 0.00110 O 2
Wat36 0.69500 0.10700 0.51110 1.00000 0.00110 O 2
Wat37 0.56700 0.56700 0.74040 1.00000 0.00110 O 2
Wat38 0.35100 0.15000 0.76350 1.00000 0.00110 O 2
Wat39 0.08500 0.13700 0.50860 1.00000 0.00110 O 2
C1 0.16960 0.41600 0.50700 1.00000 0.01430 C 0
C2 0.19120 0.36600 0.26000 1.00000 0.01430 C 0
C3 0.44310 0.36600 0.51130 1.00000 0.01430 C 0
C4 0.18740 0.38900 0.60380 1.00000 0.01430 C 0
C5 0.18680 0.41700 0.76180 1.00000 0.01430 C 0
C6 -0.07940 0.41400 0.25980 1.00000 0.01430 C 0
C7 0.67130 0.38700 0.35410 1.00000 0.01430 C 0
C8 0.16950 0.38300 0.35450 1.00000 0.01430 C 0
C9 0.43950 0.42100 0.35460 1.00000 0.01430 C 0
C10 0.42350 0.37100 0.25800 1.00000 0.01430 C 0
C11 -0.32910 0.39600 0.50850 1.00000 0.01430 C 0
C12 -0.06230 0.38500 0.35460 1.00000 0.01430 C 0
C13 -0.05770 0.40400 0.50890 1.00000 0.01430 C 0
C14 0.42280 0.36300 0.60650 1.00000 0.01430 C 0
C15 0.68680 0.38600 0.60390 1.00000 0.01430 C 0
C16 -0.07920 0.38200 0.60400 1.00000 0.01430 C 0

loop_
_cod_changelog_entry_id
_cod_changelog_entry_author
_cod_changelog_entry_date
_cod_changelog_entry_text
1
;cod-tools version 3.8.0
Id: cif_guess_AMCSD_atom_types 9581 2023-05-17 12:35:41Z saulius
;
2023-05-21T08:52:31+03:00
;Derived atom types and hydrogen counts
from atom names that follow the AMCSD naming convention
(Wat == water, O-H == hydroxyl).
;
